data_1529453
loop_
_publ_author_name
'Messaoud, Mohamed Yacine Ameur'
'Bentabed-Ababsa, Ghenia'
'Hedidi, Madani'
'Derdour, A\"icha'
'Chevallier, Floris'
'Halauko, Yury S.'
'Ivashkevich, Oleg A.'
'Matulis, Vadim E.'
'Picot, Laurent'
'Thi\'ery, Val\'erie'
'Roisnel, Thierry'
'Dorcet, Vincent'
'Mongin, Florence'

_publ_section_title
;
 Deproto-metallation of N-arylated pyrroles and indoles using a mixed
 lithium-zinc base and regioselectivity-computed CH acidity relationship.
;
_journal_name_full 'Beilstein journal of organic chemistry'
_journal_page_first 1475
_journal_page_last 1485
_journal_paper_doi 10.3762/bjoc.11.160
_journal_volume 11
_journal_year 2015
_chemical_compound_source 'synthesis as described'
_chemical_formula_moiety 'C14 H13 N3 O'
_chemical_formula_sum 'C14 H13 N3 O'
_chemical_formula_weight 239.27
_chemical_name_systematic
;
 ?
;
_space_group_IT_number 14
_symmetry_cell_setting monoclinic
_symmetry_Int_Tables_number 14
_symmetry_space_group_name_Hall '-P 2yn'
_symmetry_space_group_name_H-M 'P 1 21/n 1'
_atom_sites_solution_hydrogens geom
_atom_sites_solution_primary direct
_atom_sites_solution_secondary difmap
_audit_conform_dict_location ftp://ftp.iucr.org/pub/cif_core.dic
_audit_conform_dict_name cif_core.dic
_audit_conform_dict_version 2.3
_audit_creation_date 2014-10-28T15:05:45-00:00
_audit_creation_method 'WinGX routine CIF_UPDATE'
_cell_angle_alpha 90
_cell_angle_beta 100.562(2)
_cell_angle_gamma 90
_cell_formula_units_Z 4
_cell_length_a 11.4222(6)
_cell_length_b 5.4888(3)
_cell_length_c 19.7338(12)
_cell_measurement_reflns_used 3354
_cell_measurement_temperature 150(2)
_cell_measurement_theta_max 27.37
_cell_measurement_theta_min 3.33
_cell_measurement_wavelength 0.71073
_cell_volume 1216.23(12)
_computing_cell_refinement 'Bruker APEX2 (Bruker, 2006)'
_computing_data_collection 'Bruker APEX2 (Bruker, 2006)'
_computing_data_reduction 'Bruker APEX2 (Bruker, 2006)'
_computing_molecular_graphics 'Ortep-3 for Windows (Farrugia, 1997)'
_computing_publication_material
;
          WinGX publication routines (Farrugia, 2012),
          CRYSCALc (T. Roisnel, local program, 2014)
;
_computing_structure_refinement 'SHELXL-97 (Sheldrick, 1997)'
_computing_structure_solution 'SIR97 (Altomare et al., 1999)'
_diffrn_ambient_temperature 150(2)
_diffrn_detector 'CCD plate'
_diffrn_measured_fraction_theta_full 0.998
_diffrn_measured_fraction_theta_max 0.998
_diffrn_measurement_device_type 'APEXII, Bruker-AXS'
_diffrn_measurement_method 'CCD rotation images, thin slices'
_diffrn_radiation_monochromator graphite
_diffrn_radiation_probe x-ray
_diffrn_radiation_type MoK\a
_diffrn_radiation_wavelength 0.71073
_diffrn_reflns_av_R_equivalents 0.034
_diffrn_reflns_av_unetI/netI 0.03
_diffrn_reflns_limit_h_max 14
_diffrn_reflns_limit_h_min -12
_diffrn_reflns_limit_k_max 6
_diffrn_reflns_limit_k_min -7
_diffrn_reflns_limit_l_max 25
_diffrn_reflns_limit_l_min -25
_diffrn_reflns_number 10156
_diffrn_reflns_theta_full 27.48
_diffrn_reflns_theta_max 27.48
_diffrn_reflns_theta_min 3.33
_exptl_absorpt_coefficient_mu 0.086
_exptl_absorpt_correction_T_max 0.975
_exptl_absorpt_correction_T_min 0.897
_exptl_absorpt_correction_type multi-scan
_exptl_absorpt_process_details
;
  [Sheldrick, G.M. (2002). SADABS Bruker AXS Inc., Madison, Wisconsin, USA]
;
_exptl_crystal_colour colourless
_exptl_crystal_density_diffrn 1.307
_exptl_crystal_density_method 'not measured'
_exptl_crystal_description prism
_exptl_crystal_F_000 504
_exptl_crystal_size_max 0.57
_exptl_crystal_size_mid 0.44
_exptl_crystal_size_min 0.3
_refine_diff_density_max 0.177
_refine_diff_density_min -0.279
_refine_diff_density_rms 0.047
_refine_ls_extinction_method none
_refine_ls_goodness_of_fit_ref 1.031
_refine_ls_hydrogen_treatment constr
_refine_ls_matrix_type full
_refine_ls_number_parameters 164
_refine_ls_number_reflns 2777
_refine_ls_number_restraints 0
_refine_ls_restrained_S_all 1.031
_refine_ls_R_factor_all 0.0505
_refine_ls_R_factor_gt 0.0404
_refine_ls_shift/su_max 0.002
_refine_ls_shift/su_mean 0
_refine_ls_structure_factor_coef Fsqd
_refine_ls_weighting_details 'calc w=1/[\s^2^(Fo^2^)+(0.0542P)^2^+0.2677P] where P=(Fo^2^+2Fc^2^)/3'
_refine_ls_weighting_scheme calc
_refine_ls_wR_factor_gt 0.101
_refine_ls_wR_factor_ref 0.1081
_reflns_number_gt 2281
_reflns_number_total 2777
_reflns_threshold_expression >2sigma(I)
_cod_data_source_file 1860-5397-11-160-S2.cif
_cod_data_source_block 5d
_cod_depositor_comments
;Adding full bibliography for 1529449--1529453.cif.

 Adding full bibliography for 1529449--1529453.cif.
;
_cod_original_sg_symbol_H-M 'P 21/n'
_cod_database_code 1529453

loop_
_symmetry_equiv_pos_as_xyz
'x, y, z'
'-x+1/2, y+1/2, -z+1/2'
'-x, -y, -z'
'x-1/2, -y-1/2, z-1/2'

loop_
_atom_site_label
_atom_site_type_symbol
_atom_site_fract_x
_atom_site_fract_y
_atom_site_fract_z
_atom_site_U_iso_or_equiv
_atom_site_adp_type
_atom_site_occupancy
_atom_site_symmetry_multiplicity
_atom_site_calc_flag
_atom_site_refinement_flags
C1 C 0.44878(11) -0.1182(2) 0.70950(6) 0.0274(3) Uani 1 1 d .
H1 H 0.4407 -0.256 0.6799 0.033 Uiso 1 1 calc R
C2 C 0.38098(12) -0.0693(3) 0.75799(7) 0.0324(3) Uani 1 1 d .
H2 H 0.3175 -0.1662 0.7682 0.039 Uiso 1 1 calc R
C3 C 0.42263(12) 0.1525(3) 0.79028(7) 0.0323(3) Uani 1 1 d .
H3 H 0.3923 0.2316 0.8262 0.039 Uiso 1 1 calc R
C4 C 0.51414(12) 0.2321(2) 0.76046(6) 0.0279(3) Uani 1 1 d .
H4 H 0.5587 0.3772 0.772 0.034 Uiso 1 1 calc R
N5 N 0.53097(9) 0.06617(18) 0.71071(5) 0.0233(2) Uani 1 1 d .
C6 C 0.61830(11) 0.0807(2) 0.66793(6) 0.0223(3) Uani 1 1 d .
C7 C 0.71766(11) 0.2289(2) 0.68629(6) 0.0254(3) Uani 1 1 d .
H7 H 0.7256 0.3256 0.7268 0.031 Uiso 1 1 calc R
C8 C 0.80552(11) 0.2375(2) 0.64605(6) 0.0268(3) Uani 1 1 d .
H8 H 0.8722 0.342 0.6588 0.032 Uiso 1 1 calc R
C9 C 0.79634(11) 0.0939(2) 0.58729(6) 0.0248(3) Uani 1 1 d .
O10 O 0.88016(8) 0.08312(18) 0.54635(5) 0.0339(2) Uani 1 1 d .
C11 C 0.97973(15) 0.2436(3) 0.56298(9) 0.0520(5) Uani 1 1 d .
H11A H 0.9515 0.4123 0.5624 0.078 Uiso 1 1 calc R
H11B H 1.0317 0.2243 0.529 0.078 Uiso 1 1 calc R
H11C H 1.0243 0.2042 0.609 0.078 Uiso 1 1 calc R
C12 C 0.69471(11) -0.0522(2) 0.56828(6) 0.0221(3) Uani 1 1 d .
C13 C 0.60592(11) -0.0567(2) 0.60756(6) 0.0224(3) Uani 1 1 d .
H13 H 0.5367 -0.1531 0.5934 0.027 Uiso 1 1 calc R
N14 N 0.68208(9) -0.20133(18) 0.50809(5) 0.0230(2) Uani 1 1 d .
C15 C 0.70124(11) -0.1364(2) 0.44324(6) 0.0269(3) Uani 1 1 d .
H15 H 0.7284 0.0163 0.4296 0.032 Uiso 1 1 calc R
C16 C 0.67320(11) -0.3362(2) 0.40346(6) 0.0279(3) Uani 1 1 d .
H16 H 0.6775 -0.3451 0.3559 0.033 Uiso 1 1 calc R
N17 N 0.63744(10) -0.5255(2) 0.44096(5) 0.0319(3) Uani 1 1 d .
C18 C 0.64359(12) -0.4369(2) 0.50325(6) 0.0286(3) Uani 1 1 d .
H18 H 0.6235 -0.5265 0.5407 0.034 Uiso 1 1 calc R

loop_
_atom_site_aniso_label
_atom_site_aniso_U_11
_atom_site_aniso_U_22
_atom_site_aniso_U_33
_atom_site_aniso_U_23
_atom_site_aniso_U_13
_atom_site_aniso_U_12
C1 0.0308(7) 0.0275(6) 0.0225(6) -0.0014(5) 0.0011(5) -0.0040(5)
C2 0.0304(7) 0.0402(8) 0.0263(6) 0.0018(6) 0.0044(5) -0.0031(6)
C3 0.0329(7) 0.0394(8) 0.0238(6) -0.0022(5) 0.0036(5) 0.0067(6)
C4 0.0327(7) 0.0261(6) 0.0235(6) -0.0046(5) 0.0014(5) 0.0027(5)
N5 0.0271(5) 0.0229(5) 0.0185(5) -0.0011(4) 0.0002(4) 0.0003(4)
C6 0.0255(6) 0.0205(6) 0.0190(5) 0.0011(4) -0.0004(5) 0.0021(5)
C7 0.0315(7) 0.0233(6) 0.0192(6) -0.0033(5) -0.0014(5) -0.0009(5)
C8 0.0267(6) 0.0265(6) 0.0249(6) -0.0029(5) -0.0013(5) -0.0050(5)
C9 0.0246(6) 0.0273(6) 0.0215(6) -0.0001(5) 0.0013(5) 0.0009(5)
O10 0.0277(5) 0.0435(6) 0.0313(5) -0.0123(4) 0.0073(4) -0.0088(4)
C11 0.0448(9) 0.0635(11) 0.0534(10) -0.0234(9) 0.0239(8) -0.0254(8)
C12 0.0269(6) 0.0206(6) 0.0167(5) -0.0017(4) -0.0015(5) 0.0026(5)
C13 0.0235(6) 0.0200(6) 0.0213(6) -0.0003(4) -0.0021(5) -0.0002(4)
N14 0.0247(5) 0.0222(5) 0.0205(5) -0.0028(4) 0.0004(4) 0.0012(4)
C15 0.0293(7) 0.0290(6) 0.0216(6) -0.0002(5) 0.0027(5) -0.0015(5)
C16 0.0293(7) 0.0320(7) 0.0217(6) -0.0034(5) 0.0028(5) 0.0013(5)
N17 0.0415(7) 0.0265(6) 0.0269(6) -0.0061(4) 0.0040(5) 0.0008(5)
C18 0.0369(7) 0.0223(6) 0.0254(6) -0.0014(5) 0.0031(5) -0.0008(5)

loop_
_atom_type_symbol
_atom_type_description
_atom_type_scat_dispersion_real
_atom_type_scat_dispersion_imag
_atom_type_scat_source
C C 0.0033 0.0016 'International Tables Vol C Tables 4.2.6.8 and 6.1.1.4'
H H 0 0 'International Tables Vol C Tables 4.2.6.8 and 6.1.1.4'
N N 0.0061 0.0033 'International Tables Vol C Tables 4.2.6.8 and 6.1.1.4'
O O 0.0106 0.006 'International Tables Vol C Tables 4.2.6.8 and 6.1.1.4'

loop_
_geom_angle_atom_site_label_1
_geom_angle_atom_site_label_2
_geom_angle_atom_site_label_3
_geom_angle
C2 C1 N5 108.44(11)
C2 C1 H1 125.8
N5 C1 H1 125.8
C1 C2 C3 107.34(12)
C1 C2 H2 126.3
C3 C2 H2 126.3
C4 C3 C2 107.62(12)
C4 C3 H3 126.2
C2 C3 H3 126.2
C3 C4 N5 108.30(12)
C3 C4 H4 125.8
N5 C4 H4 125.9
C1 N5 C4 108.31(10)
C1 N5 C6 125.51(10)
C4 N5 C6 126.19(10)
C7 C6 C13 119.30(11)
C7 C6 N5 120.41(10)
C13 C6 N5 120.29(11)
C6 C7 C8 120.76(11)
C6 C7 H7 119.6
C8 C7 H7 119.6
C9 C8 C7 120.37(11)
C9 C8 H8 119.8
C7 C8 H8 119.8
O10 C9 C8 124.45(11)
O10 C9 C12 116.94(11)
C8 C9 C12 118.62(11)
C9 O10 C11 116.97(10)
O10 C11 H11A 109.5
O10 C11 H11B 109.5
H11A C11 H11B 109.5
O10 C11 H11C 109.5
H11A C11 H11C 109.5
H11B C11 H11C 109.5
C13 C12 C9 120.99(11)
C13 C12 N14 118.86(11)
C9 C12 N14 120.14(11)
C12 C13 C6 119.89(11)
C12 C13 H13 120.1
C6 C13 H13 120.1
C18 N14 C15 106.44(10)
C18 N14 C12 125.73(10)
C15 N14 C12 127.79(10)
C16 C15 N14 105.50(11)
C16 C15 H15 127.2
N14 C15 H15 127.2
C15 C16 N17 111.16(11)
C15 C16 H16 124.4
N17 C16 H16 124.4
C18 N17 C16 104.66(11)
N17 C18 N14 112.23(11)
N17 C18 H18 123.9
N14 C18 H18 123.9

loop_
_geom_bond_atom_site_label_1
_geom_bond_atom_site_label_2
_geom_bond_distance
C1 C2 1.3634(18)
C1 N5 1.3775(16)
C1 H1 0.95
C2 C3 1.415(2)
C2 H2 0.95
C3 C4 1.3621(19)
C3 H3 0.95
C4 N5 1.3784(16)
C4 H4 0.95
N5 C6 1.4222(15)
C6 C7 1.3895(17)
C6 C13 1.3949(16)
C7 C8 1.3900(18)
C7 H7 0.95
C8 C9 1.3898(17)
C8 H8 0.95
C9 O10 1.3625(15)
C9 C12 1.4043(17)
O10 C11 1.4283(17)
C11 H11A 0.98
C11 H11B 0.98
C11 H11C 0.98
C12 C13 1.3849(17)
C12 N14 1.4279(14)
C13 H13 0.95
N14 C18 1.3633(16)
N14 C15 1.3839(15)
C15 C16 1.3524(17)
C15 H15 0.95
C16 N17 1.3800(17)
C16 H16 0.95
N17 C18 1.3119(16)
C18 H18 0.95

loop_
_geom_torsion_atom_site_label_1
_geom_torsion_atom_site_label_2
_geom_torsion_atom_site_label_3
_geom_torsion_atom_site_label_4
_geom_torsion
N5 C1 C2 C3 -0.03(15)
C1 C2 C3 C4 0.13(15)
C2 C3 C4 N5 -0.18(15)
C2 C1 N5 C4 -0.08(14)
C2 C1 N5 C6 179.66(11)
C3 C4 N5 C1 0.16(14)
C3 C4 N5 C6 -179.58(11)
C1 N5 C6 C7 -160.60(11)
C4 N5 C6 C7 19.09(18)
C1 N5 C6 C13 18.47(17)
C4 N5 C6 C13 -161.83(11)
C13 C6 C7 C8 -1.40(18)
N5 C6 C7 C8 177.68(11)
C6 C7 C8 C9 -1.16(19)
C7 C8 C9 O10 -177.29(11)
C7 C8 C9 C12 2.28(18)
C8 C9 O10 C11 -4.5(2)
C12 C9 O10 C11 175.96(13)
O10 C9 C12 C13 178.72(11)
C8 C9 C12 C13 -0.88(18)
O10 C9 C12 N14 -0.62(16)
C8 C9 C12 N14 179.78(11)
C9 C12 C13 C6 -1.67(17)
N14 C12 C13 C6 177.68(10)
C7 C6 C13 C12 2.80(17)
N5 C6 C13 C12 -176.29(10)
C13 C12 N14 C18 -43.07(17)
C9 C12 N14 C18 136.28(13)
C13 C12 N14 C15 134.19(12)
C9 C12 N14 C15 -46.45(17)
C18 N14 C15 C16 0.00(13)
C12 N14 C15 C16 -177.68(11)
N14 C15 C16 N17 -0.25(14)
C15 C16 N17 C18 0.40(15)
C16 N17 C18 N14 -0.40(15)
C15 N14 C18 N17 0.26(15)
C12 N14 C18 N17 178.00(11)
